data_7102096
loop_
_publ_author_name
'Dalgarno, Scott J'
'Power, Nicholas P'
'Atwood, Jerry L'

_publ_section_title
;
 Ionic dimeric pyrogallol[4]arene capsules.
;
_journal_issue 33
_journal_name_full 'Chemical communications (Cambridge, England)'
_journal_page_first 3447
_journal_page_last 3449
_journal_paper_doi 10.1039/b707009h
_journal_year 2007
_chemical_formula_moiety 'C46 H61 Cl5 Cs N O15'
_chemical_formula_sum 'C46 H61 Cl5 Cs N O15'
_chemical_formula_weight 1178.12
_chemical_name_systematic
;
?
;
_space_group_IT_number 14
_symmetry_cell_setting monoclinic
_symmetry_space_group_name_Hall '-P 2ybc'
_symmetry_space_group_name_H-M 'P 1 21/c 1'
_atom_sites_solution_hydrogens geom
_atom_sites_solution_primary direct
_atom_sites_solution_secondary difmap
_audit_creation_method SHELXL-97
_cell_angle_alpha 90.00
_cell_angle_beta 101.325(8)
_cell_angle_gamma 90.00
_cell_formula_units_Z 4
_cell_length_a 21.015(10)
_cell_length_b 13.189(6)
_cell_length_c 18.318(9)
_cell_measurement_temperature 173(2)
_cell_volume 4978(4)
_computing_cell_refinement 'SAINT (Bruker, 1998)'
_computing_data_collection 'SMART (Bruker, 1998)'
_computing_data_reduction 'SAINT (Bruker, 1998)'
_computing_molecular_graphics
;
XSeed (Barbour, 2001)
;
_computing_publication_material 'local program'
_computing_structure_refinement 'SHELXL-97 (Sheldrick, 1997)'
_computing_structure_solution 'SHELXS-97 (Sheldrick, 1990)'
_diffrn_ambient_temperature 173(2)
_diffrn_measured_fraction_theta_full 0.989
_diffrn_measured_fraction_theta_max 0.989
_diffrn_measurement_device_type 'Bruker SMART 1000 CCD diffractometer'
_diffrn_radiation_monochromator graphite
_diffrn_radiation_source 'fine-focus sealed tube'
_diffrn_radiation_type MoK\a
_diffrn_radiation_wavelength 0.71073
_diffrn_reflns_av_R_equivalents 0.0913
_diffrn_reflns_av_sigmaI/netI 0.1129
_diffrn_reflns_limit_h_max 26
_diffrn_reflns_limit_h_min -25
_diffrn_reflns_limit_k_max 16
_diffrn_reflns_limit_k_min -15
_diffrn_reflns_limit_l_max 23
_diffrn_reflns_limit_l_min -23
_diffrn_reflns_number 33974
_diffrn_reflns_theta_full 27.22
_diffrn_reflns_theta_max 27.22
_diffrn_reflns_theta_min 1.98
_exptl_absorpt_coefficient_mu 1.080
_exptl_absorpt_correction_T_max 0.8904
_exptl_absorpt_correction_T_min 0.7519
_exptl_absorpt_correction_type multi-scan
_exptl_crystal_colour Colourless
_exptl_crystal_density_diffrn 1.572
_exptl_crystal_density_method 'not measured'
_exptl_crystal_description Prism
_exptl_crystal_F_000 2416
_exptl_crystal_size_max 0.28
_exptl_crystal_size_mid 0.23
_exptl_crystal_size_min 0.11
_refine_diff_density_max 2.018
_refine_diff_density_min -1.818
_refine_diff_density_rms 0.142
_refine_ls_extinction_method none
_refine_ls_goodness_of_fit_ref 1.004
_refine_ls_hydrogen_treatment mixed
_refine_ls_matrix_type full
_refine_ls_number_parameters 682
_refine_ls_number_reflns 10987
_refine_ls_number_restraints 17
_refine_ls_restrained_S_all 1.003
_refine_ls_R_factor_all 0.1164
_refine_ls_R_factor_gt 0.0618
_refine_ls_shift/su_max 0.001
_refine_ls_shift/su_mean 0.000
_refine_ls_structure_factor_coef Fsqd
_refine_ls_weighting_details 'calc w=1/[\s^2^(Fo^2^)+(0.0822P)^2^+0.0000P] where P=(Fo^2^+2Fc^2^)/3'
_refine_ls_weighting_scheme calc
_refine_ls_wR_factor_gt 0.1366
_refine_ls_wR_factor_ref 0.1579
_reflns_number_gt 6923
_reflns_number_total 10987
_reflns_threshold_expression >2sigma(I)
_cod_data_source_file b707009h.txt
_cod_data_source_block PgC4ClCsCl
_cod_depositor_comments
;
The following automatic conversions were performed:
'_symmetry_cell_setting' value 'Monoclinic' changed to 'monoclinic'
according to '/home/saulius/struct/CIF-dictionaries/cif_core.dic'
dictionary named 'cif_core.dic' version 2.4.1 from 2010-06-29.

Automatic conversion script
Id: cif_fix_enum 1527 2010-12-29 10:47:43Z saulius 
;
_cod_original_sg_symbol_H-M P21/c
_cod_database_code 7102096

loop_
_symmetry_equiv_pos_as_xyz
'x, y, z'
'-x, y+1/2, -z+1/2'
'-x, -y, -z'
'x, -y-1/2, z-1/2'

loop_
_atom_site_label
_atom_site_type_symbol
_atom_site_fract_x
_atom_site_fract_y
_atom_site_fract_z
_atom_site_U_iso_or_equiv
_atom_site_adp_type
_atom_site_occupancy
_atom_site_symmetry_multiplicity
_atom_site_calc_flag
_atom_site_refinement_flags
Cs1 Cs 0.463103(17) 0.75832(2) 0.343342(19) 0.01921(11) Uani 1 1 d .
Cl2 Cl 0.42803(7) 0.61287(10) 0.17567(7) 0.0203(3) Uani 1 1 d .
Cl3 Cl 1.03345(8) 0.19900(12) 0.75622(8) 0.0297(4) Uani 1 1 d .
Cl4 Cl 0.94773(8) 1.07952(12) 0.35536(10) 0.0372(4) Uani 1 1 d .
Cl5 Cl 1.09445(8) 0.35050(13) 0.49370(9) 0.0357(4) Uani 1 1 d .
Cl6 Cl 0.89279(10) 1.07001(14) 0.55098(10) 0.0479(5) Uani 1 1 d .
O1 O 0.59385(19) 0.8796(3) 0.3353(2) 0.0179(8) Uani 1 1 d D
O2 O 0.54521(19) 0.9325(3) 0.4581(2) 0.0185(9) Uani 1 1 d D
O3 O 0.60580(18) 0.8749(3) 0.59743(19) 0.0161(8) Uani 1 1 d .
H3 H 0.5722 0.9093 0.5820 0.019 Uiso 1 1 calc R
O4 O 0.61063(19) 0.6878(3) 0.6602(2) 0.0154(8) Uani 1 1 d D
O5 O 0.58247(19) 0.4885(3) 0.6776(2) 0.0181(8) Uani 1 1 d D
O6 O 0.6723(2) 0.3421(3) 0.6733(2) 0.0195(9) Uani 1 1 d D
O7 O 0.7437(2) 0.1869(3) 0.6223(2) 0.0192(9) Uani 1 1 d D
O8 O 0.7102(2) 0.0888(3) 0.4779(2) 0.0218(9) Uani 1 1 d D
O9 O 0.72419(19) 0.1893(3) 0.3551(2) 0.0156(8) Uani 1 1 d D
O10 O 0.64965(19) 0.3414(3) 0.2740(2) 0.0200(9) Uani 1 1 d D
O11 O 0.55984(19) 0.4811(3) 0.2378(2) 0.0187(9) Uani 1 1 d D
O12 O 0.58058(19) 0.6772(3) 0.2717(2) 0.0182(8) Uani 1 1 d D
O13 O 0.3673(2) 0.9195(3) 0.4125(3) 0.0266(10) Uani 1 1 d D
O14 O 0.4556(2) 0.8210(4) 0.5196(2) 0.0319(11) Uani 1 1 d D
O15 O 0.4850(2) 0.8399(4) 0.1619(3) 0.0323(11) Uani 1 1 d D
N1 N 0.5292(3) 0.6354(5) 0.4912(3) 0.0439(16) Uani 1 1 d .
C1 C 0.6807(2) 0.7888(4) 0.4119(3) 0.0104(11) Uani 1 1 d .
C2 C 0.6255(3) 0.8496(4) 0.4050(3) 0.0112(11) Uani 1 1 d .
C3 C 0.6010(3) 0.8759(4) 0.4677(3) 0.0126(11) Uani 1 1 d .
C4 C 0.6327(3) 0.8454(4) 0.5379(3) 0.0138(11) Uani 1 1 d .
C5 C 0.6884(3) 0.7872(4) 0.5468(3) 0.0134(11) Uani 1 1 d .
C6 C 0.7111(3) 0.7590(4) 0.4830(3) 0.0144(11) Uani 1 1 d .
H6 H 0.7487 0.7177 0.4884 0.017 Uiso 1 1 calc R
C7 C 0.7260(3) 0.7575(4) 0.6247(3) 0.0143(11) Uani 1 1 d .
H7 H 0.7064 0.7965 0.6616 0.017 Uiso 1 1 calc R
C8 C 0.7159(3) 0.6457(4) 0.6392(3) 0.0122(11) Uani 1 1 d .
C9 C 0.6566(3) 0.6159(4) 0.6555(3) 0.0123(11) Uani 1 1 d .
C10 C 0.6432(3) 0.5138(4) 0.6668(3) 0.0138(11) Uani 1 1 d .
C11 C 0.6902(3) 0.4408(4) 0.6618(3) 0.0141(11) Uani 1 1 d .
C12 C 0.7500(3) 0.4672(4) 0.6462(3) 0.0139(11) Uani 1 1 d .
C13 C 0.7613(3) 0.5703(4) 0.6352(3) 0.0118(11) Uani 1 1 d .
H13 H 0.8020 0.5896 0.6244 0.014 Uiso 1 1 calc R
C14 C 0.7988(3) 0.3846(4) 0.6368(3) 0.0135(11) Uani 1 1 d .
H14 H 0.7968 0.3327 0.6760 0.016 Uiso 1 1 calc R
C15 C 0.7773(2) 0.3309(4) 0.5617(3) 0.0105(11) Uani 1 1 d .
C16 C 0.7508(2) 0.2338(4) 0.5567(3) 0.0124(11) Uani 1 1 d .
C17 C 0.7338(3) 0.1861(4) 0.4876(3) 0.0144(11) Uani 1 1 d .
C18 C 0.7423(3) 0.2365(4) 0.4236(3) 0.0144(11) Uani 1 1 d .
C19 C 0.7688(3) 0.3338(4) 0.4269(3) 0.0136(11) Uani 1 1 d .
C20 C 0.7854(2) 0.3789(4) 0.4959(3) 0.0132(11) Uani 1 1 d .
H20 H 0.8032 0.4453 0.4990 0.016 Uiso 1 1 calc R
C21 C 0.7815(3) 0.3860(4) 0.3562(3) 0.0152(11) Uani 1 1 d .
H21 H 0.7765 0.3333 0.3162 0.018 Uiso 1 1 calc R
C22 C 0.7305(3) 0.4672(4) 0.3305(3) 0.0115(11) Uani 1 1 d .
C23 C 0.6690(3) 0.4393(4) 0.2936(3) 0.0130(11) Uani 1 1 d .
C24 C 0.6205(3) 0.5115(4) 0.2727(3) 0.0127(11) Uani 1 1 d .
C25 C 0.6340(3) 0.6141(4) 0.2910(3) 0.0127(11) Uani 1 1 d .
C26 C 0.6954(3) 0.6458(4) 0.3259(3) 0.0120(11) Uani 1 1 d .
C27 C 0.7424(3) 0.5708(4) 0.3450(3) 0.0125(11) Uani 1 1 d .
H27 H 0.7848 0.5907 0.3692 0.015 Uiso 1 1 calc R
C28 C 0.7070(3) 0.7580(4) 0.3436(3) 0.0131(11) Uani 1 1 d .
H28 H 0.6813 0.7964 0.3007 0.016 Uiso 1 1 calc R
C29 C 0.7979(3) 0.7890(4) 0.6363(3) 0.0153(12) Uani 1 1 d .
H29A H 0.8205 0.7662 0.6862 0.018 Uiso 1 1 calc R
H29B H 0.8183 0.7544 0.5988 0.018 Uiso 1 1 calc R
C30 C 0.8070(3) 0.9035(4) 0.6300(3) 0.0193(12) Uani 1 1 d .
H30A H 0.7945 0.9240 0.5771 0.023 Uiso 1 1 calc R
H30B H 0.7781 0.9391 0.6582 0.023 Uiso 1 1 calc R
C31 C 0.8763(3) 0.9349(4) 0.6597(4) 0.0260(14) Uani 1 1 d .
H31A H 0.9052 0.8914 0.6365 0.031 Uiso 1 1 calc R
H31B H 0.8864 0.9217 0.7140 0.031 Uiso 1 1 calc R
C32 C 0.8921(3) 1.0444(5) 0.6468(4) 0.0318(15) Uani 1 1 d .
H32A H 0.9351 1.0610 0.6773 0.038 Uiso 1 1 calc R
H32B H 0.8595 1.0885 0.6633 0.038 Uiso 1 1 calc R
C33 C 0.8699(3) 0.4196(4) 0.6484(3) 0.0152(12) Uani 1 1 d .
H33A H 0.8761 0.4620 0.6058 0.018 Uiso 1 1 calc R
H33B H 0.8804 0.4613 0.6941 0.018 Uiso 1 1 calc R
C34 C 0.9154(3) 0.3283(4) 0.6554(3) 0.0226(13) Uani 1 1 d .
H34A H 0.9105 0.2886 0.6998 0.027 Uiso 1 1 calc R
H34B H 0.9020 0.2844 0.6112 0.027 Uiso 1 1 calc R
C35 C 0.9858(3) 0.3560(4) 0.6619(3) 0.0227(13) Uani 1 1 d .
H35A H 0.9907 0.3952 0.6173 0.027 Uiso 1 1 calc R
H35B H 0.9989 0.4005 0.7058 0.027 Uiso 1 1 calc R
C36 C 1.0309(3) 0.2665(5) 0.6694(3) 0.0287(14) Uani 1 1 d .
H36A H 1.0751 0.2902 0.6669 0.034 Uiso 1 1 calc R
H36B H 1.0165 0.2195 0.6272 0.034 Uiso 1 1 calc R
C37 C 0.8516(3) 0.4246(4) 0.3682(3) 0.0161(12) Uani 1 1 d .
H37A H 0.8581 0.4762 0.4082 0.019 Uiso 1 1 calc R
H37B H 0.8585 0.4580 0.3220 0.019 Uiso 1 1 calc R
C38 C 0.9023(3) 0.3404(4) 0.3892(3) 0.0206(13) Uani 1 1 d .
H38A H 0.8887 0.2954 0.4265 0.025 Uiso 1 1 calc R
H38B H 0.9040 0.2992 0.3444 0.025 Uiso 1 1 calc R
C39 C 0.9696(3) 0.3806(4) 0.4206(4) 0.0272(14) Uani 1 1 d .
H39A H 0.9670 0.4288 0.4613 0.033 Uiso 1 1 calc R
H39B H 0.9857 0.4183 0.3811 0.033 Uiso 1 1 calc R
C40 C 1.0175(3) 0.2977(4) 0.4501(3) 0.0217(13) Uani 1 1 d .
H40A H 1.0235 0.2530 0.4086 0.026 Uiso 1 1 calc R
H40B H 1.0001 0.2562 0.4867 0.026 Uiso 1 1 calc R
C41 C 0.7775(3) 0.7909(4) 0.3501(3) 0.0152(11) Uani 1 1 d .
H41A H 0.7943 0.7636 0.3072 0.018 Uiso 1 1 calc R
H41B H 0.8038 0.7617 0.3960 0.018 Uiso 1 1 calc R
C42 C 0.7851(3) 0.9064(4) 0.3521(3) 0.0195(13) Uani 1 1 d .
H42A H 0.7577 0.9360 0.3070 0.023 Uiso 1 1 calc R
H42B H 0.7700 0.9336 0.3961 0.023 Uiso 1 1 calc R
C43 C 0.8548(3) 0.9370(4) 0.3556(3) 0.0206(13) Uani 1 1 d .
H43A H 0.8704 0.9061 0.3132 0.025 Uiso 1 1 calc R
H43B H 0.8816 0.9100 0.4020 0.025 Uiso 1 1 calc R
C44 C 0.8640(3) 1.0505(4) 0.3535(3) 0.0202(13) Uani 1 1 d .
H44A H 0.8502 1.0820 0.3969 0.024 Uiso 1 1 calc R
H44B H 0.8368 1.0785 0.3077 0.024 Uiso 1 1 calc R
C45 C 0.5681(4) 0.5756(5) 0.4832(3) 0.0325(16) Uani 1 1 d .
C46 C 0.6158(4) 0.5026(6) 0.4721(4) 0.0440(19) Uani 1 1 d .
H46A H 0.5945 0.4377 0.4570 0.066 Uiso 1 1 calc R
H46B H 0.6475 0.4936 0.5185 0.066 Uiso 1 1 calc R
H46C H 0.6380 0.5266 0.4330 0.066 Uiso 1 1 calc R
H110 H 0.678(2) 0.301(4) 0.292(3) 0.026(18) Uiso 1 1 d D
H104 H 0.5729(12) 0.670(4) 0.648(3) 0.006(15) Uiso 1 1 d D
H108 H 0.683(3) 0.081(5) 0.505(3) 0.04(2) Uiso 1 1 d D
H106 H 0.699(3) 0.302(4) 0.661(4) 0.04(2) Uiso 1 1 d D
H102 H 0.522(2) 0.912(4) 0.486(2) 0.002(13) Uiso 1 1 d D
H111 H 0.533(3) 0.525(4) 0.220(3) 0.04(2) Uiso 1 1 d D
H107 H 0.7092(19) 0.154(4) 0.617(4) 0.04(2) Uiso 1 1 d D
H112 H 0.597(3) 0.735(3) 0.276(4) 0.04(2) Uiso 1 1 d D
H101 H 0.589(4) 0.9423(18) 0.338(5) 0.07(3) Uiso 1 1 d D
H105 H 0.590(3) 0.461(5) 0.720(2) 0.05(2) Uiso 1 1 d D
H109 H 0.691(3) 0.154(6) 0.354(5) 0.08(3) Uiso 1 1 d D
H203 H 0.369(4) 0.980(3) 0.397(4) 0.06(3) Uiso 1 1 d D
H201 H 0.443(3) 0.832(5) 0.560(2) 0.04(2) Uiso 1 1 d D
H200 H 0.472(4) 0.763(3) 0.530(4) 0.06(3) Uiso 1 1 d D
H202 H 0.401(2) 0.919(6) 0.445(3) 0.06(3) Uiso 1 1 d D
H205 H 0.472(3) 0.784(3) 0.176(3) 0.024(17) Uiso 1 1 d D
H206 H 0.466(6) 0.890(6) 0.175(7) 0.16(6) Uiso 1 1 d D

loop_
_atom_site_aniso_label
_atom_site_aniso_U_11
_atom_site_aniso_U_22
_atom_site_aniso_U_33
_atom_site_aniso_U_23
_atom_site_aniso_U_13
_atom_site_aniso_U_12
Cs1 0.0210(2) 0.01750(19) 0.01884(18) -0.00085(15) 0.00307(13) 0.00019(16)
Cl2 0.0273(8) 0.0164(7) 0.0179(7) 0.0004(5) 0.0057(6) -0.0004(6)
Cl3 0.0301(9) 0.0293(8) 0.0282(8) 0.0011(6) 0.0016(7) 0.0066(7)
Cl4 0.0274(10) 0.0251(9) 0.0609(12) -0.0070(7) 0.0130(8) -0.0122(7)
Cl5 0.0205(9) 0.0372(10) 0.0446(10) -0.0096(7) -0.0049(7) 0.0023(7)
Cl6 0.0657(14) 0.0337(10) 0.0442(11) 0.0054(8) 0.0110(10) -0.0092(9)
O1 0.024(2) 0.014(2) 0.014(2) 0.0025(16) 0.0020(16) 0.0072(18)
O2 0.019(2) 0.020(2) 0.017(2) 0.0047(16) 0.0070(18) 0.0051(18)
O3 0.017(2) 0.0161(19) 0.017(2) 0.0008(15) 0.0069(16) 0.0093(16)
O4 0.017(2) 0.0106(19) 0.019(2) 0.0017(15) 0.0057(17) 0.0024(17)
O5 0.019(2) 0.017(2) 0.019(2) 0.0023(16) 0.0056(17) 0.0022(17)
O6 0.023(2) 0.0086(19) 0.030(2) 0.0022(16) 0.0135(18) 0.0018(17)
O7 0.025(3) 0.010(2) 0.022(2) 0.0017(15) 0.0042(18) -0.0052(18)
O8 0.031(3) 0.0089(19) 0.027(2) -0.0029(16) 0.009(2) -0.0092(17)
O9 0.017(2) 0.014(2) 0.015(2) -0.0036(15) 0.0026(16) -0.0045(17)
O10 0.021(2) 0.0055(19) 0.030(2) -0.0023(16) -0.0037(18) 0.0008(17)
O11 0.016(2) 0.010(2) 0.027(2) 0.0048(16) -0.0050(17) 0.0013(17)
O12 0.017(2) 0.011(2) 0.026(2) 0.0009(16) 0.0026(17) -0.0013(17)
O13 0.032(3) 0.014(2) 0.033(3) 0.0021(18) 0.005(2) -0.007(2)
O14 0.041(3) 0.034(3) 0.023(3) 0.003(2) 0.015(2) 0.007(2)
O15 0.039(3) 0.019(2) 0.044(3) -0.003(2) 0.019(2) -0.006(2)
N1 0.059(4) 0.042(4) 0.028(3) 0.007(3) 0.000(3) -0.004(3)
C1 0.013(3) 0.007(2) 0.013(3) -0.0020(19) 0.004(2) 0.001(2)
C2 0.018(3) 0.006(2) 0.009(3) 0.0034(19) 0.000(2) -0.002(2)
C3 0.013(3) 0.008(2) 0.018(3) 0.000(2) 0.004(2) 0.001(2)
C4 0.021(3) 0.008(3) 0.014(3) -0.004(2) 0.008(2) -0.001(2)
C5 0.021(3) 0.007(2) 0.013(3) -0.0018(19) 0.005(2) -0.003(2)
C6 0.015(3) 0.010(3) 0.019(3) 0.000(2) 0.006(2) -0.002(2)
C7 0.017(3) 0.012(3) 0.015(3) 0.001(2) 0.005(2) 0.000(2)
C8 0.016(3) 0.009(3) 0.011(3) 0.0016(19) 0.003(2) -0.002(2)
C9 0.015(3) 0.011(3) 0.009(3) 0.001(2) -0.002(2) -0.003(2)
C10 0.014(3) 0.017(3) 0.012(3) -0.002(2) 0.004(2) 0.000(2)
C11 0.024(3) 0.006(2) 0.012(3) 0.0025(19) 0.005(2) -0.005(2)
C12 0.014(3) 0.014(3) 0.013(3) 0.001(2) 0.000(2) 0.002(2)
C13 0.014(3) 0.013(3) 0.009(3) 0.000(2) 0.002(2) -0.003(2)
C14 0.016(3) 0.008(3) 0.016(3) 0.003(2) 0.004(2) -0.002(2)
C15 0.012(3) 0.006(2) 0.013(3) -0.0005(19) 0.002(2) -0.003(2)
C16 0.013(3) 0.006(2) 0.019(3) 0.003(2) 0.005(2) 0.001(2)
C17 0.010(3) 0.010(3) 0.022(3) 0.000(2) 0.000(2) 0.002(2)
C18 0.015(3) 0.013(3) 0.014(3) -0.003(2) 0.001(2) 0.000(2)
C19 0.016(3) 0.009(3) 0.015(3) -0.002(2) 0.000(2) -0.002(2)
C20 0.013(3) 0.008(3) 0.018(3) -0.001(2) 0.003(2) 0.000(2)
C21 0.017(3) 0.010(3) 0.020(3) -0.004(2) 0.007(2) -0.004(2)
C22 0.016(3) 0.008(2) 0.011(3) 0.0020(19) 0.005(2) 0.001(2)
C23 0.013(3) 0.007(2) 0.019(3) 0.000(2) 0.003(2) -0.007(2)
C24 0.017(3) 0.008(3) 0.011(3) -0.0031(19) 0.000(2) -0.001(2)
C25 0.018(3) 0.007(2) 0.013(3) 0.0015(19) 0.003(2) 0.003(2)
C26 0.018(3) 0.011(3) 0.009(3) 0.0003(19) 0.007(2) 0.002(2)
C27 0.017(3) 0.011(3) 0.011(3) -0.0022(19) 0.006(2) -0.006(2)
C28 0.019(3) 0.008(2) 0.012(2) -0.001(2) 0.005(2) -0.002(2)
C29 0.019(3) 0.011(3) 0.016(3) 0.004(2) 0.003(2) -0.001(2)
C30 0.018(3) 0.010(3) 0.026(3) 0.003(2) -0.003(2) 0.002(2)
C31 0.022(4) 0.019(3) 0.036(4) 0.000(3) 0.002(3) -0.003(3)
C32 0.028(4) 0.019(3) 0.046(4) -0.003(3) 0.003(3) -0.003(3)
C33 0.017(3) 0.013(3) 0.016(3) 0.001(2) 0.003(2) -0.001(2)
C34 0.023(3) 0.014(3) 0.030(3) -0.007(2) 0.003(3) 0.006(2)
C35 0.017(3) 0.022(3) 0.028(3) 0.000(2) 0.001(3) 0.001(3)
C36 0.027(4) 0.032(4) 0.029(3) 0.001(3) 0.009(3) 0.001(3)
C37 0.015(3) 0.013(3) 0.021(3) 0.001(2) 0.005(2) 0.003(2)
C38 0.016(3) 0.014(3) 0.030(3) 0.005(2) 0.000(2) 0.005(2)
C39 0.028(4) 0.017(3) 0.037(4) -0.001(3) 0.006(3) 0.004(3)
C40 0.014(3) 0.020(3) 0.029(3) -0.005(2) -0.001(2) 0.001(2)
C41 0.014(3) 0.016(3) 0.016(3) 0.001(2) 0.005(2) -0.002(2)
C42 0.027(4) 0.011(3) 0.024(3) -0.004(2) 0.012(3) -0.002(2)
C43 0.015(3) 0.015(3) 0.032(3) -0.002(2) 0.005(3) -0.003(2)
C44 0.019(3) 0.013(3) 0.031(3) -0.002(2) 0.008(3) -0.004(2)
C45 0.048(5) 0.024(4) 0.024(4) 0.003(3) 0.003(3) -0.007(3)
C46 0.051(5) 0.053(5) 0.027(4) -0.007(3) 0.005(3) 0.008(4)

loop_
_atom_type_symbol
_atom_type_description
_atom_type_scat_dispersion_real
_atom_type_scat_dispersion_imag
_atom_type_scat_source
C C 0.0033 0.0016 'International Tables Vol C Tables 4.2.6.8 and 6.1.1.4'
H H 0.0000 0.0000 'International Tables Vol C Tables 4.2.6.8 and 6.1.1.4'
N N 0.0061 0.0033 'International Tables Vol C Tables 4.2.6.8 and 6.1.1.4'
O O 0.0106 0.0060 'International Tables Vol C Tables 4.2.6.8 and 6.1.1.4'
Cs Cs -0.3680 2.1192 'International Tables Vol C Tables 4.2.6.8 and 6.1.1.4'
Cl Cl 0.1484 0.1585 'International Tables Vol C Tables 4.2.6.8 and 6.1.1.4'

loop_
_geom_angle_atom_site_label_1
_geom_angle_atom_site_label_2
_geom_angle_atom_site_label_3
_geom_angle
_geom_angle_site_symmetry_1
_geom_angle_site_symmetry_3
O10 Cs1 O6 61.08(10) 2_655 3_666
O10 Cs1 O12 112.55(11) 2_655 .
O6 Cs1 O12 125.75(10) 3_666 .
O10 Cs1 O1 109.88(10) 2_655 .
O6 Cs1 O1 170.72(10) 3_666 .
O12 Cs1 O1 53.91(10) . .
O10 Cs1 N1 155.83(14) 2_655 .
O6 Cs1 N1 95.95(14) 3_666 .
O12 Cs1 N1 86.35(14) . .
O1 Cs1 N1 93.28(13) . .
O10 Cs1 O11 48.70(10) 2_655 2_655
O6 Cs1 O11 106.71(10) 3_666 2_655
O12 Cs1 O11 99.79(10) . 2_655
O1 Cs1 O11 65.43(10) . 2_655
N1 Cs1 O11 146.06(13) . 2_655
O10 Cs1 O13 66.39(11) 2_655 .
O6 Cs1 O13 72.51(11) 3_666 .
O12 Cs1 O13 159.84(10) . .
O1 Cs1 O13 106.59(10) . .
N1 Cs1 O13 101.14(15) . .
O11 Cs1 O13 63.72(10) 2_655 .
O10 Cs1 O2 115.19(10) 2_655 .
O6 Cs1 O2 134.74(10) 3_666 .
O12 Cs1 O2 98.20(10) . .
O1 Cs1 O2 49.25(9) . .
N1 Cs1 O2 74.59(13) . .
O11 Cs1 O2 71.50(10) 2_655 .
O13 Cs1 O2 66.49(11) . .
O10 Cs1 O14 114.11(11) 2_655 .
O6 Cs1 O14 89.09(11) 3_666 .
O12 Cs1 O14 131.37(11) . .
O1 Cs1 O14 97.11(11) . .
N1 Cs1 O14 53.99(14) . .
O11 Cs1 O14 100.60(11) 2_655 .
O13 Cs1 O14 48.33(11) . .
O2 Cs1 O14 49.17(10) . .
O10 Cs1 O5 95.80(10) 2_655 3_666
O6 Cs1 O5 49.12(10) 3_666 3_666
O12 Cs1 O5 81.73(9) . 3_666
O1 Cs1 O5 134.30(9) . 3_666
N1 Cs1 O5 71.25(13) . 3_666
O11 Cs1 O5 142.53(10) 2_655 3_666
O13 Cs1 O5 118.36(10) . 3_666
O2 Cs1 O5 145.78(9) . 3_666
O14 Cs1 O5 106.17(10) . 3_666
O10 Cs1 Cl2 65.74(8) 2_655 .
O6 Cs1 Cl2 69.85(8) 3_666 .
O12 Cs1 Cl2 60.88(8) . .
O1 Cs1 Cl2 105.20(7) . .
N1 Cs1 Cl2 115.72(12) . .
O11 Cs1 Cl2 95.97(8) 2_655 .
O13 Cs1 Cl2 128.99(9) . .
O2 Cs1 Cl2 154.20(7) . .
O14 Cs1 Cl2 156.29(9) . .
O5 Cs1 Cl2 51.83(7) 3_666 .
O10 Cs1 C2 131.04(11) 2_655 .
O6 Cs1 C2 166.69(11) 3_666 .
O12 Cs1 C2 58.54(11) . .
O1 Cs1 C2 22.52(10) . .
N1 Cs1 C2 71.20(14) . .
O11 Cs1 C2 83.59(10) 2_655 .
O13 Cs1 C2 105.89(11) . .
O2 Cs1 C2 39.81(10) . .
O14 Cs1 C2 80.59(11) . .
O5 Cs1 C2 125.99(10) 3_666 .
Cl2 Cs1 C2 118.30(8) . .
C2 O1 Cs1 94.4(3) . .
C3 O2 Cs1 91.7(3) . .
C10 O5 Cs1 117.9(3) . 3_666
C11 O6 Cs1 131.3(3) . 3_666
C23 O10 Cs1 131.5(3) . 2_645
C24 O11 Cs1 120.8(3) . 2_645
C25 O12 Cs1 138.4(3) . .
C45 N1 Cs1 115.5(5) . .
C6 C1 C2 117.8(4) . .
C6 C1 C28 121.5(5) . .
C2 C1 C28 120.7(4) . .
O1 C2 C3 120.3(5) . .
O1 C2 C1 119.3(4) . .
C3 C2 C1 120.3(4) . .
O1 C2 Cs1 63.1(3) . .
C3 C2 Cs1 82.0(3) . .
C1 C2 Cs1 123.9(3) . .
O2 C3 C4 121.4(5) . .
O2 C3 C2 118.3(4) . .
C4 C3 C2 120.3(5) . .
O2 C3 Cs1 66.3(3) . .
C4 C3 Cs1 129.2(3) . .
C2 C3 Cs1 75.9(3) . .
O3 C4 C5 122.1(5) . .
O3 C4 C3 117.0(5) . .
C5 C4 C3 120.8(5) . .
C4 C5 C6 117.9(5) . .
C4 C5 C7 121.3(5) . .
C6 C5 C7 120.7(5) . .
C1 C6 C5 122.7(5) . .
C8 C7 C5 110.2(4) . .
C8 C7 C29 113.8(4) . .
C5 C7 C29 111.7(4) . .
C13 C8 C9 117.5(5) . .
C13 C8 C7 124.4(5) . .
C9 C8 C7 118.1(5) . .
O4 C9 C8 119.4(4) . .
O4 C9 C10 119.5(5) . .
C8 C9 C10 121.1(5) . .
O5 C10 C11 122.2(5) . .
O5 C10 C9 118.4(5) . .
C11 C10 C9 119.3(5) . .
O6 C11 C12 123.6(5) . .
O6 C11 C10 115.0(5) . .
C12 C11 C10 121.5(5) . .
C11 C12 C13 117.3(5) . .
C11 C12 C14 120.0(4) . .
C13 C12 C14 122.6(5) . .
C8 C13 C12 123.3(5) . .
C12 C14 C15 110.2(4) . .
C12 C14 C33 115.2(4) . .
C15 C14 C33 111.7(4) . .
C16 C15 C20 118.3(5) . .
C16 C15 C14 121.8(4) . .
C20 C15 C14 119.9(4) . .
O7 C16 C15 117.6(4) . .
O7 C16 C17 122.2(4) . .
C15 C16 C17 120.2(5) . .
O8 C17 C18 116.2(5) . .
O8 C17 C16 124.0(5) . .
C18 C17 C16 119.8(5) . .
O9 C18 C17 119.4(5) . .
O9 C18 C19 119.3(4) . .
C17 C18 C19 121.3(5) . .
C20 C19 C18 117.6(5) . .
C20 C19 C21 121.8(4) . .
C18 C19 C21 120.6(4) . .
C19 C20 C15 122.9(5) . .
C22 C21 C37 114.1(4) . .
C22 C21 C19 110.3(4) . .
C37 C21 C19 110.4(4) . .
C23 C22 C27 117.8(5) . .
C23 C22 C21 119.8(4) . .
C27 C22 C21 122.4(5) . .
O10 C23 C22 125.1(5) . .
O10 C23 C24 114.0(5) . .
C22 C23 C24 121.0(5) . .
O11 C24 C23 119.5(4) . .
O11 C24 C25 121.1(5) . .
C23 C24 C25 119.3(5) . .
O12 C25 C26 124.7(4) . .
O12 C25 C24 113.7(5) . .
C26 C25 C24 121.6(5) . .
C25 C26 C27 116.8(5) . .
C25 C26 C28 119.1(4) . .
C27 C26 C28 124.1(5) . .
C26 C27 C22 123.5(5) . .
C1 C28 C26 111.4(4) . .
C1 C28 C41 111.4(4) . .
C26 C28 C41 113.9(4) . .
C30 C29 C7 112.9(4) . .
C31 C30 C29 111.7(5) . .
C30 C31 C32 115.6(5) . .
C31 C32 Cl6 112.2(5) . .
C34 C33 C14 110.5(4) . .
C35 C34 C33 113.9(5) . .
C36 C35 C34 114.2(5) . .
C35 C36 Cl3 112.0(4) . .
C21 C37 C38 113.4(4) . .
C39 C38 C37 113.1(5) . .
C38 C39 C40 112.9(5) . .
C39 C40 Cl5 110.9(4) . .
C28 C41 C42 112.4(4) . .
C43 C42 C41 111.4(5) . .
C42 C43 C44 113.2(5) . .
C43 C44 Cl4 110.0(4) . .
N1 C45 C46 179.0(7) . .
N1 C45 Cs1 48.7(4) . .
C46 C45 Cs1 130.3(4) . .

loop_
_geom_bond_atom_site_label_1
_geom_bond_atom_site_label_2
_geom_bond_distance
_geom_bond_site_symmetry_2
Cs1 O10 3.072(4) 2_655
Cs1 O6 3.098(4) 3_666
Cs1 O12 3.199(4) .
Cs1 O1 3.207(4) .
Cs1 N1 3.228(6) .
Cs1 O11 3.286(4) 2_655
Cs1 O13 3.344(5) .
Cs1 O2 3.354(4) .
Cs1 O14 3.368(5) .
Cs1 O5 3.393(4) 3_666
Cs1 Cl2 3.5732(19) .
Cs1 C2 3.586(5) .
Cl3 C36 1.814(6) .
Cl4 C44 1.794(6) .
Cl5 C40 1.797(6) .
Cl6 C32 1.790(7) .
O1 C2 1.378(6) .
O2 C3 1.372(6) .
O3 C4 1.380(6) .
O4 C9 1.368(6) .
O5 C10 1.372(6) .
O5 Cs1 3.393(4) 3_666
O6 C11 1.383(6) .
O6 Cs1 3.098(4) 3_666
O7 C16 1.386(6) .
O8 C17 1.375(6) .
O9 C18 1.385(6) .
O10 C23 1.380(6) .
O10 Cs1 3.072(4) 2_645
O11 C24 1.369(6) .
O11 Cs1 3.286(4) 2_645
O12 C25 1.386(6) .
N1 C45 1.165(9) .
C1 C6 1.390(7) .
C1 C2 1.396(7) .
C1 C28 1.518(7) .
C2 C3 1.391(7) .
C3 C4 1.385(7) .
C4 C5 1.383(7) .
C5 C6 1.396(7) .
C5 C7 1.540(7) .
C7 C8 1.521(7) .
C7 C29 1.541(7) .
C8 C13 1.390(7) .
C8 C9 1.394(7) .
C9 C10 1.400(7) .
C10 C11 1.394(7) .
C11 C12 1.387(7) .
C12 C13 1.401(7) .
C12 C14 1.528(7) .
C14 C15 1.534(7) .
C14 C33 1.538(7) .
C15 C16 1.393(7) .
C15 C20 1.400(7) .
C16 C17 1.396(7) .
C17 C18 1.390(7) .
C18 C19 1.396(7) .
C19 C20 1.378(7) .
C19 C21 1.536(7) .
C21 C22 1.524(7) .
C21 C37 1.532(7) .
C22 C23 1.385(7) .
C22 C27 1.405(7) .
C23 C24 1.392(7) .
C24 C25 1.409(7) .
C25 C26 1.388(7) .
C26 C27 1.394(7) .
C26 C28 1.525(7) .
C28 C41 1.524(7) .
C29 C30 1.529(7) .
C30 C31 1.509(8) .
C31 C32 1.510(8) .
C33 C34 1.527(7) .
C34 C35 1.507(8) .
C35 C36 1.503(8) .
C37 C38 1.536(7) .
C38 C39 1.513(8) .
C39 C40 1.512(8) .
C41 C42 1.531(7) .
C42 C43 1.508(8) .
C43 C44 1.510(7) .
C45 C46 1.433(10) .
